data_4514173
loop_
_publ_author_name
'Chen, Po-An'
'Setthakarn, Krit'
'May, Jeremy A.'

_publ_section_title
;
 A Binaphthyl-Based Scaffold for a Chiral Dirhodium(II) Biscarboxylate
 Ligand with \a-Quaternary Carbon Centers
;
_journal_issue 9
_journal_name_full 'ACS Catalysis'
_journal_page_first 6155
_journal_paper_doi 10.1021/acscatal.7b01388
_journal_volume 7
_journal_year 2017
_chemical_formula_sum 'C55.5 H71 O10.5 Rh2'
_chemical_formula_weight 1111.94
_space_group_crystal_system monoclinic
_space_group_IT_number 14
_space_group_name_Hall '-P 2yn'
_space_group_name_H-M_alt 'P 1 21/n 1'
_symmetry_space_group_name_Hall '-P 2yn'
_symmetry_space_group_name_H-M 'P 1 21/n 1'
_atom_sites_solution_hydrogens geom
_audit_creation_method SHELXL-2014/7
_cell_angle_alpha 90
_cell_angle_beta 103.0700(10)
_cell_angle_gamma 90
_cell_formula_units_Z 4
_cell_length_a 16.2948(6)
_cell_length_b 17.0253(7)
_cell_length_c 20.3610(8)
_cell_measurement_reflns_used 9789
_cell_measurement_temperature 173(2)
_cell_measurement_theta_max 68.35
_cell_measurement_theta_min 3.42
_cell_volume 5502.3(4)
_computing_cell_refinement 'Bruker SAINT'
_computing_data_collection 'Bruker APEX2'
_computing_data_reduction 'Bruker SAINT'
_computing_structure_refinement 'SHELXL-2014 (Sheldrick 2014)'
_computing_structure_solution 'SHELXT-2014 (Sheldrick 2014)'
_diffrn_ambient_temperature 173(2)
_diffrn_measured_fraction_theta_full 0.997
_diffrn_measured_fraction_theta_max 0.993
_diffrn_measurement_device_type 'Bruker APEX-II CCD'
_diffrn_measurement_method 'narrow frame \f and \w scans'
_diffrn_radiation_type CuK\a
_diffrn_radiation_wavelength 1.54178
_diffrn_reflns_av_R_equivalents 0.0262
_diffrn_reflns_av_unetI/netI 0.0245
_diffrn_reflns_Laue_measured_fraction_full 0.997
_diffrn_reflns_Laue_measured_fraction_max 0.993
_diffrn_reflns_limit_h_max 18
_diffrn_reflns_limit_h_min -19
_diffrn_reflns_limit_k_max 20
_diffrn_reflns_limit_k_min -17
_diffrn_reflns_limit_l_max 24
_diffrn_reflns_limit_l_min -23
_diffrn_reflns_number 35792
_diffrn_reflns_point_group_measured_fraction_full 0.997
_diffrn_reflns_point_group_measured_fraction_max 0.993
_diffrn_reflns_theta_full 67.679
_diffrn_reflns_theta_max 68.408
_diffrn_reflns_theta_min 3.148
_exptl_absorpt_coefficient_mu 5.294
_exptl_absorpt_correction_T_max 0.7531
_exptl_absorpt_correction_T_min 0.6285
_exptl_absorpt_correction_type empirical
_exptl_absorpt_process_details SADABS
_exptl_crystal_colour green
_exptl_crystal_density_diffrn 1.342
_exptl_crystal_description POLYHEDRON
_exptl_crystal_F_000 2312
_exptl_crystal_size_max 0.120
_exptl_crystal_size_mid 0.060
_exptl_crystal_size_min 0.050
_refine_diff_density_max 0.700
_refine_diff_density_min -0.503
_refine_diff_density_rms 0.052
_refine_ls_extinction_method none
_refine_ls_goodness_of_fit_ref 1.061
_refine_ls_hydrogen_treatment constr
_refine_ls_matrix_type full
_refine_ls_number_parameters 673
_refine_ls_number_reflns 10062
_refine_ls_number_restraints 694
_refine_ls_restrained_S_all 1.042
_refine_ls_R_factor_all 0.0271
_refine_ls_R_factor_gt 0.0259
_refine_ls_shift/su_max 0.003
_refine_ls_shift/su_mean 0.000
_refine_ls_structure_factor_coef Fsqd
_refine_ls_weighting_details 'w=1/[\s^2^(Fo^2^)+(0.0262P)^2^+4.0581P] where P=(Fo^2^+2Fc^2^)/3'
_refine_ls_weighting_scheme calc
_refine_ls_wR_factor_gt 0.0648
_refine_ls_wR_factor_ref 0.0655
_reflns_Friedel_coverage 0.000
_reflns_number_gt 9598
_reflns_number_total 10062
_reflns_threshold_expression 'I > 2\s(I)'
_cod_data_source_file cs7b01388_si_002.cif
_cod_data_source_block cu_XW47_0m_a
_cod_original_formula_sum 'C55.50 H71 O10.50 Rh2'
_cod_database_code 4514173
_shelx_shelxl_version_number 2014/7
_shelx_space_group_comment
;
The symmetry employed for this shelxl refinement is uniquely defined
by the following loop, which should always be used as a source of
symmetry information in preference to the above space-group names.
They are only intended as comments.
;
_shelx_estimated_absorpt_t_min 0.569
_shelx_estimated_absorpt_t_max 0.778

loop_
_space_group_symop_operation_xyz
'x, y, z'
'-x+1/2, y+1/2, -z+1/2'
'-x, -y, -z'
'x-1/2, -y-1/2, z-1/2'

loop_
_atom_site_label
_atom_site_type_symbol
_atom_site_fract_x
_atom_site_fract_y
_atom_site_fract_z
_atom_site_U_iso_or_equiv
_atom_site_adp_type
_atom_site_occupancy
_atom_site_site_symmetry_order
_atom_site_calc_flag
_atom_site_refinement_flags_posn
_atom_site_refinement_flags_adp
_atom_site_refinement_flags_occupancy
_atom_site_disorder_assembly
_atom_site_disorder_group
Rh1 Rh 0.36001(2) 0.66399(2) 0.76393(2) 0.02580(5) Uani 1 1 d . U . . .
Rh2 Rh 0.32950(2) 0.79449(2) 0.72377(2) 0.02579(5) Uani 1 1 d . U . . .
O1 O 0.23967(9) 0.63483(9) 0.71816(7) 0.0316(3) Uani 1 1 d . U . . .
O2 O 0.21271(9) 0.75554(9) 0.67358(7) 0.0315(3) Uani 1 1 d . U . . .
O3 O 0.32712(9) 0.69698(9) 0.85083(7) 0.0308(3) Uani 1 1 d . U . . .
O4 O 0.28798(9) 0.81718(9) 0.80899(7) 0.0324(3) Uani 1 1 d . U . . .
O5 O 0.39507(9) 0.63962(9) 0.67553(7) 0.0336(3) Uani 1 1 d . U . . .
O6 O 0.37559(10) 0.76538(9) 0.64179(7) 0.0353(3) Uani 1 1 d . U . . .
O7 O 0.47741(9) 0.69956(9) 0.80914(8) 0.0330(3) Uani 1 1 d . U . . .
O8 O 0.44820(9) 0.82481(9) 0.77628(8) 0.0327(3) Uani 1 1 d . U . . .
O9 O 0.30080(10) 0.92192(9) 0.69021(8) 0.0373(3) Uani 1 1 d D U . . .
C1 C 0.19321(13) 0.68441(13) 0.68046(10) 0.0287(4) Uani 1 1 d . U . . .
C2 C 0.10970(13) 0.65287(13) 0.63888(11) 0.0322(5) Uani 1 1 d . U . . .
C3 C 0.13252(16) 0.59769(15) 0.58583(12) 0.0428(6) Uani 1 1 d . U . . .
H3A H 0.0808 0.5764 0.5571 0.064 Uiso 1 1 calc R U . . .
H3B H 0.1675 0.5545 0.6086 0.064 Uiso 1 1 calc R U . . .
H3C H 0.1638 0.6271 0.5580 0.064 Uiso 1 1 calc R U . . .
C4 C 0.05245(14) 0.71851(14) 0.60389(12) 0.0382(5) Uani 1 1 d . U . . .
H4A H 0.0810 0.7475 0.5739 0.057 Uiso 1 1 calc R U . . .
H4B H 0.0395 0.7544 0.6378 0.057 Uiso 1 1 calc R U . . .
H4C H 0.0000 0.6958 0.5775 0.057 Uiso 1 1 calc R U . . .
C5 C 0.06671(14) 0.60336(14) 0.68474(11) 0.0345(5) Uani 1 1 d . U . . .
H5A H 0.0168 0.5771 0.6565 0.041 Uiso 1 1 calc R U . . .
H5B H 0.1063 0.5619 0.7064 0.041 Uiso 1 1 calc R U . . .
C6 C 0.03881(15) 0.65061(14) 0.73958(12) 0.0390(5) Uani 1 1 d . U . . .
H6A H 0.0841 0.6883 0.7590 0.047 Uiso 1 1 calc R U . . .
H6B H -0.0117 0.6815 0.7183 0.047 Uiso 1 1 calc R U . . .
C7 C 0.01831(14) 0.60249(15) 0.79666(11) 0.0383(5) Uani 1 1 d . U . . .
C8 C 0.02323(16) 0.52114(16) 0.79808(13) 0.0457(6) Uani 1 1 d . U . . .
H8 H 0.0397 0.4944 0.7622 0.055 Uiso 1 1 calc R U . . .
C9 C 0.00468(18) 0.47773(19) 0.85056(14) 0.0559(7) Uani 1 1 d . U . . .
H9 H 0.0090 0.4221 0.8508 0.067 Uiso 1 1 calc R U . . .
C10 C -0.0200(2) 0.51641(19) 0.90234(14) 0.0603(8) Uani 1 1 d . U . . .
H10 H -0.0322 0.4874 0.9388 0.072 Uiso 1 1 calc R U . . .
C11 C -0.02707(17) 0.59696(18) 0.90140(13) 0.0525(7) Uani 1 1 d . U . . .
H11 H -0.0454 0.6227 0.9370 0.063 Uiso 1 1 calc R U . . .
C12 C -0.00794(14) 0.64178(16) 0.84943(12) 0.0405(5) Uani 1 1 d . U . . .
C13 C -0.02241(15) 0.72835(16) 0.85016(11) 0.0411(5) Uani 1 1 d . U . . .
C14 C -0.10493(16) 0.75493(19) 0.82929(13) 0.0503(6) Uani 1 1 d . U . . .
H14 H -0.1484 0.7180 0.8126 0.060 Uiso 1 1 calc R U . . .
C15 C -0.12559(17) 0.8333(2) 0.83207(14) 0.0554(7) Uani 1 1 d . U . . .
H15 H -0.1823 0.8502 0.8168 0.066 Uiso 1 1 calc R U . . .
C16 C -0.06276(17) 0.88701(19) 0.85725(14) 0.0530(7) Uani 1 1 d . U . . .
H16 H -0.0762 0.9410 0.8603 0.064 Uiso 1 1 calc R U . . .
C17 C 0.02020(16) 0.86165(17) 0.87812(14) 0.0471(6) Uani 1 1 d . U . . .
H17 H 0.0630 0.8989 0.8957 0.057 Uiso 1 1 calc R U . . .
C18 C 0.04205(15) 0.78307(15) 0.87391(12) 0.0395(5) Uani 1 1 d . U . . .
C19 C 0.13295(15) 0.75536(15) 0.89564(13) 0.0422(5) Uani 1 1 d . U . . .
H19A H 0.1474 0.7260 0.8578 0.051 Uiso 1 1 calc R U . . .
H19B H 0.1373 0.7183 0.9338 0.051 Uiso 1 1 calc R U . . .
C20 C 0.19803(14) 0.82060(15) 0.91704(12) 0.0396(5) Uani 1 1 d . U . . .
H20A H 0.1913 0.8426 0.9605 0.048 Uiso 1 1 calc R U . . .
H20B H 0.1862 0.8632 0.8831 0.048 Uiso 1 1 calc R U . . .
C21 C 0.31430(17) 0.73010(16) 0.97821(12) 0.0450(6) Uani 1 1 d . U . . .
H21A H 0.2803 0.6831 0.9638 0.068 Uiso 1 1 calc R U . . .
H21B H 0.3040 0.7488 1.0211 0.068 Uiso 1 1 calc R U . . .
H21C H 0.3741 0.7173 0.9839 0.068 Uiso 1 1 calc R U . . .
C22 C 0.34702(15) 0.86627(15) 0.94548(13) 0.0441(6) Uani 1 1 d . U . . .
H22A H 0.4059 0.8514 0.9489 0.066 Uiso 1 1 calc R U . . .
H22B H 0.3402 0.8859 0.9892 0.066 Uiso 1 1 calc R U . . .
H22C H 0.3311 0.9075 0.9114 0.066 Uiso 1 1 calc R U . . .
C23 C 0.29013(14) 0.79405(14) 0.92497(11) 0.0342(5) Uani 1 1 d . U . . .
C24 C 0.30231(12) 0.76643(13) 0.85598(10) 0.0289(4) Uani 1 1 d . U . . .
C25 C 0.49573(13) 0.77111(14) 0.80766(10) 0.0304(4) Uani 1 1 d . U . . .
C26 C 0.58324(14) 0.79354(15) 0.84902(12) 0.0379(5) Uani 1 1 d . U . . .
C27 C 0.58159(17) 0.7845(2) 0.92370(13) 0.0574(8) Uani 1 1 d . U . . .
H27A H 0.5457 0.8254 0.9363 0.086 Uiso 1 1 calc R U . . .
H27B H 0.6389 0.7897 0.9514 0.086 Uiso 1 1 calc R U . . .
H27C H 0.5591 0.7327 0.9311 0.086 Uiso 1 1 calc R U . . .
C28 C 0.60646(16) 0.87688(17) 0.83459(16) 0.0558(7) Uani 1 1 d . U . . .
H28A H 0.6078 0.8817 0.7869 0.084 Uiso 1 1 calc R U . . .
H28B H 0.6621 0.8896 0.8626 0.084 Uiso 1 1 calc R U . . .
H28C H 0.5645 0.9133 0.8449 0.084 Uiso 1 1 calc R U . . .
C29 C 0.64734(14) 0.73354(16) 0.83315(12) 0.0407(5) Uani 1 1 d . U . . .
H29A H 0.7048 0.7493 0.8570 0.049 Uiso 1 1 calc R U . . .
H29B H 0.6356 0.6812 0.8502 0.049 Uiso 1 1 calc R U . . .
C30 C 0.6438(2) 0.7277(2) 0.75823(14) 0.0612(8) Uani 1 1 d . U . . .
H30A H 0.5854 0.7143 0.7349 0.073 Uiso 1 1 calc R U . . .
H30B H 0.6564 0.7802 0.7421 0.073 Uiso 1 1 calc R U . . .
C31 C 0.70262(15) 0.66877(16) 0.73701(13) 0.0430(6) Uani 1 1 d . U . . .
C32 C 0.72499(17) 0.59848(17) 0.77181(15) 0.0520(6) Uani 1 1 d . U . . .
H32 H 0.7014 0.5863 0.8092 0.062 Uiso 1 1 calc R U . . .
C33 C 0.78060(19) 0.54609(19) 0.75323(17) 0.0606(7) Uani 1 1 d . U . . .
H33 H 0.7945 0.4983 0.7773 0.073 Uiso 1 1 calc R U . . .
C34 C 0.8157(2) 0.56396(19) 0.69947(17) 0.0641(8) Uani 1 1 d . U . . .
H34 H 0.8551 0.5290 0.6872 0.077 Uiso 1 1 calc R U . . .
C35 C 0.79370(18) 0.63236(19) 0.66346(15) 0.0551(7) Uani 1 1 d . U . . .
H35 H 0.8175 0.6437 0.6260 0.066 Uiso 1 1 calc R U . . .
C36 C 0.73674(14) 0.68532(16) 0.68135(13) 0.0420(5) Uani 1 1 d . U . . .
C37 C 0.71714(14) 0.75907(16) 0.64114(11) 0.0395(5) Uani 1 1 d . U . . .
C38 C 0.77856(17) 0.81694(17) 0.64799(13) 0.0476(6) Uani 1 1 d . U . . .
H38 H 0.8312 0.8092 0.6787 0.057 Uiso 1 1 calc R U . . .
C39 C 0.76450(19) 0.88605(18) 0.61071(15) 0.0550(7) Uani 1 1 d . U . . .
H39 H 0.8069 0.9253 0.6161 0.066 Uiso 1 1 calc R U . . .
C40 C 0.68866(19) 0.89677(18) 0.56602(15) 0.0562(7) Uani 1 1 d . U . . .
H40 H 0.6786 0.9434 0.5398 0.067 Uiso 1 1 calc R U . . .
C41 C 0.62646(18) 0.83956(17) 0.55898(14) 0.0503(6) Uani 1 1 d . U . . .
H41 H 0.5742 0.8480 0.5279 0.060 Uiso 1 1 calc R U . . .
C42 C 0.63861(15) 0.77024(16) 0.59625(12) 0.0424(5) Uani 1 1 d . U . . .
C43 C 0.57156(15) 0.70696(16) 0.58862(13) 0.0442(6) Uani 1 1 d . U . . .
H43A H 0.5684 0.6893 0.6343 0.053 Uiso 1 1 calc R U . . .
H43B H 0.5905 0.6615 0.5655 0.053 Uiso 1 1 calc R U . . .
C44 C 0.48303(15) 0.72872(16) 0.55047(12) 0.0432(6) Uani 1 1 d . U . . .
H44A H 0.4812 0.7278 0.5015 0.052 Uiso 1 1 calc R U . . .
H44B H 0.4710 0.7832 0.5625 0.052 Uiso 1 1 calc R U . . .
C45 C 0.41315(15) 0.67443(16) 0.56442(11) 0.0402(5) Uani 1 1 d . U . . .
C46 C 0.43591(19) 0.58742(17) 0.56055(14) 0.0538(7) Uani 1 1 d . U . . .
H46A H 0.4494 0.5767 0.5169 0.081 Uiso 1 1 calc R U . . .
H46B H 0.3880 0.5549 0.5654 0.081 Uiso 1 1 calc R U . . .
H46C H 0.4849 0.5751 0.5969 0.081 Uiso 1 1 calc R U . . .
C47 C 0.33177(18) 0.6913(2) 0.51111(13) 0.0560(7) Uani 1 1 d . U . . .
H47A H 0.3398 0.6769 0.4664 0.084 Uiso 1 1 calc R U . . .
H47B H 0.3183 0.7474 0.5117 0.084 Uiso 1 1 calc R U . . .
H47C H 0.2854 0.6605 0.5213 0.084 Uiso 1 1 calc R U . . .
C48 C 0.39422(13) 0.69468(14) 0.63306(11) 0.0323(5) Uani 1 1 d . U . . .
C49 C 0.27757(15) 0.95180(15) 0.63500(12) 0.0410(5) Uani 1 1 d D U . . .
C50 C 0.2553(3) 0.90298(19) 0.57244(15) 0.0737(10) Uani 1 1 d D U . . .
H50A H 0.2140 0.9311 0.5380 0.111 Uiso 1 1 calc R U . . .
H50B H 0.2312 0.8530 0.5827 0.111 Uiso 1 1 calc R U . . .
H50C H 0.3061 0.8929 0.5556 0.111 Uiso 1 1 calc R U . . .
C51 C 0.27127(18) 1.03903(15) 0.62734(14) 0.0486(6) Uani 1 1 d D U . . .
H51A H 0.3119 1.0574 0.6018 0.073 Uiso 1 1 calc R U . . .
H51B H 0.2837 1.0636 0.6720 0.073 Uiso 1 1 calc R U . . .
H51C H 0.2141 1.0533 0.6032 0.073 Uiso 1 1 calc R U . . .
O10 O 0.3801(5) 0.5332(5) 0.7956(6) 0.0375(16) Uani 0.5 1 d D U P A 1
C52 C 0.4352(4) 0.4887(3) 0.7881(3) 0.0403(13) Uani 0.5 1 d D U P A 1
C53 C 0.4226(9) 0.4018(5) 0.7936(9) 0.062(3) Uani 0.5 1 d D U P A 1
H53A H 0.3627 0.3892 0.7777 0.093 Uiso 0.5 1 calc R U P A 1
H53B H 0.4417 0.3855 0.8407 0.093 Uiso 0.5 1 calc R U P A 1
H53C H 0.4553 0.3740 0.7659 0.093 Uiso 0.5 1 calc R U P A 1
C54 C 0.5160(3) 0.5160(3) 0.7746(3) 0.0515(13) Uani 0.5 1 d D U P A 1
H54A H 0.5145 0.5106 0.7265 0.077 Uiso 0.5 1 calc R U P A 1
H54B H 0.5622 0.4842 0.8007 0.077 Uiso 0.5 1 calc R U P A 1
H54C H 0.5249 0.5713 0.7878 0.077 Uiso 0.5 1 calc R U P A 1
O10B O 0.4013(6) 0.5437(6) 0.8077(6) 0.046(2) Uani 0.5 1 d D U P A 2
C52B C 0.3915(5) 0.4824(4) 0.7773(4) 0.0567(16) Uani 0.5 1 d D U P A 2
C53B C 0.4370(12) 0.4096(8) 0.8069(11) 0.107(6) Uani 0.5 1 d D U P A 2
H53D H 0.3990 0.3767 0.8261 0.161 Uiso 0.5 1 calc R U P A 2
H53E H 0.4860 0.4243 0.8425 0.161 Uiso 0.5 1 calc R U P A 2
H53F H 0.4559 0.3804 0.7716 0.161 Uiso 0.5 1 calc R U P A 2
C55 C 0.3318(4) 0.4736(4) 0.7102(3) 0.0661(16) Uani 0.5 1 d D U P A 2
H55A H 0.3630 0.4776 0.6744 0.099 Uiso 0.5 1 calc R U P A 2
H55B H 0.2892 0.5152 0.7044 0.099 Uiso 0.5 1 calc R U P A 2
H55C H 0.3041 0.4222 0.7077 0.099 Uiso 0.5 1 calc R U P A 2
O11 O 0.4177(7) 0.5085(8) 1.0498(6) 0.224(5) Uani 0.5 1 d D U P . .
C56 C 0.4741(6) 0.5039(6) 1.0214(5) 0.116(3) Uani 0.5 1 d D U P . .
C57 C 0.4874(5) 0.5706(4) 0.9792(4) 0.164(3) Uani 1 1 d D U . . .
H57A H 0.4329 0.5891 0.9529 0.246 Uiso 1 1 calc R U . . .
H57B H 0.5225 0.5538 0.9485 0.246 Uiso 1 1 calc R U . . .
H57C H 0.5157 0.6132 1.0080 0.246 Uiso 1 1 calc R U . . .

loop_
_atom_site_aniso_label
_atom_site_aniso_U_11
_atom_site_aniso_U_22
_atom_site_aniso_U_33
_atom_site_aniso_U_23
_atom_site_aniso_U_13
_atom_site_aniso_U_12
Rh1 0.02724(8) 0.02649(9) 0.02414(8) 0.00286(6) 0.00676(6) 0.00091(6)
Rh2 0.02639(8) 0.02631(9) 0.02525(8) 0.00357(6) 0.00706(6) -0.00080(6)
O1 0.0317(7) 0.0291(8) 0.0327(8) 0.0039(6) 0.0045(6) -0.0031(6)
O2 0.0297(7) 0.0298(8) 0.0325(8) 0.0033(6) 0.0021(6) -0.0008(6)
O3 0.0374(8) 0.0296(8) 0.0276(7) 0.0023(6) 0.0116(6) -0.0008(6)
O4 0.0359(8) 0.0299(8) 0.0339(8) 0.0019(6) 0.0133(6) 0.0021(6)
O5 0.0385(8) 0.0341(8) 0.0296(7) 0.0015(6) 0.0103(6) 0.0045(6)
O6 0.0426(8) 0.0382(9) 0.0276(7) 0.0047(6) 0.0130(6) 0.0018(7)
O7 0.0279(7) 0.0355(9) 0.0337(8) 0.0039(6) 0.0027(6) 0.0004(6)
O8 0.0294(7) 0.0348(8) 0.0343(8) 0.0015(6) 0.0081(6) -0.0045(6)
O9 0.0430(9) 0.0297(8) 0.0404(9) 0.0054(7) 0.0122(7) 0.0003(7)
C1 0.0307(10) 0.0315(11) 0.0253(10) -0.0001(8) 0.0095(8) -0.0003(8)
C2 0.0321(10) 0.0360(12) 0.0279(10) -0.0031(9) 0.0054(8) -0.0039(9)
C3 0.0503(14) 0.0449(14) 0.0335(12) -0.0102(10) 0.0101(10) -0.0045(11)
C4 0.0355(11) 0.0406(13) 0.0342(12) 0.0006(10) -0.0012(9) -0.0023(10)
C5 0.0331(11) 0.0372(12) 0.0329(11) -0.0042(9) 0.0067(9) -0.0083(9)
C6 0.0427(13) 0.0381(13) 0.0390(12) -0.0003(10) 0.0152(10) -0.0059(10)
C7 0.0324(11) 0.0479(14) 0.0346(11) 0.0003(10) 0.0073(9) -0.0121(10)
C8 0.0447(13) 0.0470(15) 0.0451(14) 0.0013(11) 0.0099(11) -0.0117(11)
C9 0.0589(16) 0.0538(17) 0.0530(16) 0.0058(13) 0.0081(13) -0.0217(13)
C10 0.0688(18) 0.0682(19) 0.0437(15) 0.0070(13) 0.0121(13) -0.0349(15)
C11 0.0536(15) 0.0706(19) 0.0352(13) -0.0047(12) 0.0137(11) -0.0287(14)
C12 0.0320(11) 0.0538(15) 0.0360(12) -0.0041(10) 0.0084(9) -0.0175(10)
C13 0.0381(12) 0.0604(15) 0.0287(11) -0.0060(10) 0.0156(9) -0.0120(11)
C14 0.0360(12) 0.0767(19) 0.0401(13) -0.0090(13) 0.0128(10) -0.0091(12)
C15 0.0402(13) 0.082(2) 0.0464(15) -0.0021(14) 0.0144(11) 0.0051(13)
C16 0.0505(14) 0.0616(18) 0.0532(16) 0.0000(13) 0.0248(12) 0.0052(13)
C17 0.0424(13) 0.0532(15) 0.0510(15) -0.0057(12) 0.0216(11) -0.0087(11)
C18 0.0356(11) 0.0509(14) 0.0359(12) -0.0033(10) 0.0159(9) -0.0090(10)
C19 0.0376(12) 0.0453(14) 0.0449(13) -0.0061(11) 0.0120(10) -0.0111(10)
C20 0.0365(12) 0.0460(14) 0.0413(13) -0.0140(11) 0.0191(10) -0.0091(10)
C21 0.0542(14) 0.0527(15) 0.0295(11) -0.0039(11) 0.0122(10) -0.0081(12)
C22 0.0393(12) 0.0457(14) 0.0484(14) -0.0141(11) 0.0123(10) -0.0135(11)
C23 0.0356(11) 0.0370(12) 0.0320(11) -0.0058(9) 0.0116(9) -0.0079(9)
C24 0.0251(9) 0.0323(11) 0.0303(10) -0.0011(9) 0.0082(8) -0.0056(8)
C25 0.0275(10) 0.0414(12) 0.0242(10) -0.0001(9) 0.0098(8) -0.0002(9)
C26 0.0294(11) 0.0488(14) 0.0346(12) -0.0039(10) 0.0050(9) -0.0042(10)
C27 0.0433(14) 0.092(2) 0.0340(13) -0.0145(14) 0.0038(11) -0.0005(14)
C28 0.0354(13) 0.0496(16) 0.079(2) -0.0074(14) 0.0051(13) -0.0080(11)
C29 0.0303(11) 0.0500(15) 0.0407(12) 0.0050(11) 0.0060(9) 0.0020(10)
C30 0.0621(17) 0.081(2) 0.0464(15) 0.0174(15) 0.0253(13) 0.0354(16)
C31 0.0327(11) 0.0514(15) 0.0450(13) 0.0033(11) 0.0091(10) 0.0068(10)
C32 0.0446(14) 0.0546(16) 0.0567(16) 0.0109(13) 0.0114(12) 0.0059(12)
C33 0.0544(16) 0.0499(17) 0.074(2) 0.0049(14) 0.0072(14) 0.0119(13)
C34 0.0595(17) 0.0596(19) 0.074(2) -0.0024(15) 0.0158(15) 0.0246(15)
C35 0.0497(15) 0.0649(18) 0.0531(16) -0.0008(13) 0.0166(12) 0.0170(13)
C36 0.0303(11) 0.0517(15) 0.0440(13) -0.0016(11) 0.0084(10) 0.0041(10)
C37 0.0367(11) 0.0520(14) 0.0337(11) -0.0021(10) 0.0162(9) 0.0071(10)
C38 0.0430(13) 0.0599(16) 0.0435(14) -0.0016(12) 0.0174(11) 0.0015(12)
C39 0.0592(16) 0.0546(17) 0.0597(17) -0.0019(13) 0.0309(13) -0.0016(13)
C40 0.0661(17) 0.0546(17) 0.0572(16) 0.0109(13) 0.0334(14) 0.0133(14)
C41 0.0495(14) 0.0586(17) 0.0470(14) 0.0065(12) 0.0198(12) 0.0131(12)
C42 0.0420(12) 0.0510(15) 0.0375(12) -0.0003(11) 0.0154(10) 0.0124(11)
C43 0.0410(12) 0.0505(15) 0.0416(13) 0.0021(11) 0.0102(10) 0.0089(11)
C44 0.0427(12) 0.0547(15) 0.0353(12) 0.0045(11) 0.0156(10) 0.0101(11)
C45 0.0401(12) 0.0535(15) 0.0290(11) 0.0004(10) 0.0124(9) 0.0051(11)
C46 0.0637(17) 0.0576(17) 0.0443(14) -0.0082(12) 0.0206(13) 0.0053(14)
C47 0.0491(15) 0.087(2) 0.0310(13) -0.0021(13) 0.0063(11) 0.0071(14)
C48 0.0279(10) 0.0398(12) 0.0292(11) -0.0004(9) 0.0062(8) 0.0005(9)
C49 0.0428(12) 0.0386(13) 0.0427(13) 0.0086(10) 0.0124(10) 0.0049(10)
C50 0.118(3) 0.0472(18) 0.0440(16) 0.0056(13) -0.0062(17) 0.0125(18)
C51 0.0565(15) 0.0382(14) 0.0526(15) 0.0113(11) 0.0156(12) 0.0086(12)
O10 0.047(4) 0.026(3) 0.043(4) 0.005(2) 0.015(3) 0.005(2)
C52 0.050(3) 0.032(3) 0.040(3) 0.004(2) 0.014(3) 0.006(2)
C53 0.077(5) 0.027(3) 0.096(8) 0.010(3) 0.049(6) 0.008(3)
C54 0.047(3) 0.039(3) 0.072(4) 0.000(3) 0.021(2) 0.010(2)
O10B 0.056(5) 0.036(3) 0.047(4) 0.006(2) 0.012(3) 0.007(3)
C52B 0.076(5) 0.037(3) 0.066(4) 0.002(3) 0.036(4) -0.003(3)
C53B 0.150(13) 0.053(6) 0.113(10) 0.012(6) 0.017(8) 0.025(7)
C55 0.092(4) 0.042(3) 0.074(4) -0.013(3) 0.039(3) -0.006(3)
O11 0.163(8) 0.314(14) 0.208(10) -0.010(9) 0.068(7) 0.092(9)
C56 0.098(6) 0.122(7) 0.111(7) -0.023(5) -0.010(4) 0.051(6)
C57 0.170(6) 0.127(5) 0.171(6) -0.011(4) -0.011(5) 0.034(5)

loop_
_atom_type_symbol
_atom_type_description
_atom_type_scat_dispersion_real
_atom_type_scat_dispersion_imag
_atom_type_scat_source
C C 0.0181 0.0091 'International Tables Vol C Tables 4.2.6.8 and 6.1.1.4'
H H 0.0000 0.0000 'International Tables Vol C Tables 4.2.6.8 and 6.1.1.4'
O O 0.0492 0.0322 'International Tables Vol C Tables 4.2.6.8 and 6.1.1.4'
Rh Rh 0.0927 3.6045 'International Tables Vol C Tables 4.2.6.8 and 6.1.1.4'

loop_
_geom_angle_atom_site_label_1
_geom_angle_atom_site_label_2
_geom_angle_atom_site_label_3
_geom_angle
_geom_angle_site_symmetry_1
_geom_angle_site_symmetry_3
O7 Rh1 O1 176.67(6) . .
O7 Rh1 O3 85.97(6) . .
O1 Rh1 O3 92.83(6) . .
O7 Rh1 O5 92.15(6) . .
O1 Rh1 O5 88.83(6) . .
O3 Rh1 O5 175.65(6) . .
O7 Rh1 O10B 85.7(2) . .
O1 Rh1 O10B 97.4(2) . .
O3 Rh1 O10B 91.2(3) . .
O5 Rh1 O10B 92.6(3) . .
O7 Rh1 O10 95.8(2) . .
O1 Rh1 O10 87.4(2) . .
O3 Rh1 O10 94.1(3) . .
O5 Rh1 O10 90.0(3) . .
O7 Rh1 Rh2 88.83(4) . .
O1 Rh1 Rh2 88.03(4) . .
O3 Rh1 Rh2 88.03(4) . .
O5 Rh1 Rh2 88.01(4) . .
O10B Rh1 Rh2 174.5(2) . .
O10 Rh1 Rh2 175.0(2) . .
O4 Rh2 O6 176.07(6) . .
O4 Rh2 O8 87.93(6) . .
O6 Rh2 O8 90.54(6) . .
O4 Rh2 O2 92.08(6) . .
O6 Rh2 O2 89.17(6) . .
O8 Rh2 O2 175.67(6) . .
O4 Rh2 O9 89.42(6) . .
O6 Rh2 O9 94.24(6) . .
O8 Rh2 O9 91.25(6) . .
O2 Rh2 O9 93.07(6) . .
O4 Rh2 Rh1 88.18(4) . .
O6 Rh2 Rh1 88.14(4) . .
O8 Rh2 Rh1 87.53(4) . .
O2 Rh2 Rh1 88.15(4) . .
O9 Rh2 Rh1 177.34(4) . .
C1 O1 Rh1 119.75(13) . .
C1 O2 Rh2 118.69(13) . .
C24 O3 Rh1 118.82(13) . .
C24 O4 Rh2 118.19(13) . .
C48 O5 Rh1 119.00(14) . .
C48 O6 Rh2 119.40(14) . .
C25 O7 Rh1 119.05(13) . .
C25 O8 Rh2 118.38(14) . .
C49 O9 Rh2 132.30(16) . .
O2 C1 O1 124.87(19) . .
O2 C1 C2 119.23(19) . .
O1 C1 C2 115.84(19) . .
C4 C2 C1 112.04(19) . .
C4 C2 C5 111.74(19) . .
C1 C2 C5 109.07(17) . .
C4 C2 C3 109.80(19) . .
C1 C2 C3 106.07(18) . .
C5 C2 C3 107.87(19) . .
C2 C3 H3A 109.5 . .
C2 C3 H3B 109.5 . .
H3A C3 H3B 109.5 . .
C2 C3 H3C 109.5 . .
H3A C3 H3C 109.5 . .
H3B C3 H3C 109.5 . .
C2 C4 H4A 109.5 . .
C2 C4 H4B 109.5 . .
H4A C4 H4B 109.5 . .
C2 C4 H4C 109.5 . .
H4A C4 H4C 109.5 . .
H4B C4 H4C 109.5 . .
C6 C5 C2 114.01(19) . .
C6 C5 H5A 108.8 . .
C2 C5 H5A 108.8 . .
C6 C5 H5B 108.8 . .
C2 C5 H5B 108.8 . .
H5A C5 H5B 107.6 . .
C7 C6 C5 115.4(2) . .
C7 C6 H6A 108.4 . .
C5 C6 H6A 108.4 . .
C7 C6 H6B 108.4 . .
C5 C6 H6B 108.4 . .
H6A C6 H6B 107.5 . .
C8 C7 C12 118.9(2) . .
C8 C7 C6 122.2(2) . .
C12 C7 C6 118.9(2) . .
C7 C8 C9 121.7(3) . .
C7 C8 H8 119.1 . .
C9 C8 H8 119.1 . .
C10 C9 C8 119.1(3) . .
C10 C9 H9 120.4 . .
C8 C9 H9 120.4 . .
C11 C10 C9 120.2(3) . .
C11 C10 H10 119.9 . .
C9 C10 H10 119.9 . .
C10 C11 C12 121.5(3) . .
C10 C11 H11 119.2 . .
C12 C11 H11 119.2 . .
C11 C12 C7 118.4(3) . .
C11 C12 C13 118.0(2) . .
C7 C12 C13 123.4(2) . .
C14 C13 C18 119.0(3) . .
C14 C13 C12 117.5(2) . .
C18 C13 C12 123.4(2) . .
C15 C14 C13 122.0(3) . .
C15 C14 H14 119.0 . .
C13 C14 H14 119.0 . .
C14 C15 C16 119.2(3) . .
C14 C15 H15 120.4 . .
C16 C15 H15 120.4 . .
C15 C16 C17 119.7(3) . .
C15 C16 H16 120.1 . .
C17 C16 H16 120.1 . .
C16 C17 C18 121.6(3) . .
C16 C17 H17 119.2 . .
C18 C17 H17 119.2 . .
C17 C18 C13 118.5(2) . .
C17 C18 C19 121.7(2) . .
C13 C18 C19 119.8(2) . .
C18 C19 C20 115.1(2) . .
C18 C19 H19A 108.5 . .
C20 C19 H19A 108.5 . .
C18 C19 H19B 108.5 . .
C20 C19 H19B 108.5 . .
H19A C19 H19B 107.5 . .
C19 C20 C23 114.4(2) . .
C19 C20 H20A 108.7 . .
C23 C20 H20A 108.7 . .
C19 C20 H20B 108.7 . .
C23 C20 H20B 108.7 . .
H20A C20 H20B 107.6 . .
C23 C21 H21A 109.5 . .
C23 C21 H21B 109.5 . .
H21A C21 H21B 109.5 . .
C23 C21 H21C 109.5 . .
H21A C21 H21C 109.5 . .
H21B C21 H21C 109.5 . .
C23 C22 H22A 109.5 . .
C23 C22 H22B 109.5 . .
H22A C22 H22B 109.5 . .
C23 C22 H22C 109.5 . .
H22A C22 H22C 109.5 . .
H22B C22 H22C 109.5 . .
C21 C23 C24 111.45(19) . .
C21 C23 C22 109.6(2) . .
C24 C23 C22 107.34(18) . .
C21 C23 C20 111.91(19) . .
C24 C23 C20 108.56(18) . .
C22 C23 C20 107.9(2) . .
O3 C24 O4 125.62(19) . .
O3 C24 C23 118.23(19) . .
O4 C24 C23 116.13(19) . .
O7 C25 O8 126.0(2) . .
O7 C25 C26 115.17(19) . .
O8 C25 C26 118.8(2) . .
C28 C26 C25 111.7(2) . .
C28 C26 C27 110.3(2) . .
C25 C26 C27 107.28(19) . .
C28 C26 C29 111.6(2) . .
C25 C26 C29 108.01(19) . .
C27 C26 C29 107.7(2) . .
C26 C27 H27A 109.5 . .
C26 C27 H27B 109.5 . .
H27A C27 H27B 109.5 . .
C26 C27 H27C 109.5 . .
H27A C27 H27C 109.5 . .
H27B C27 H27C 109.5 . .
C26 C28 H28A 109.5 . .
C26 C28 H28B 109.5 . .
H28A C28 H28B 109.5 . .
C26 C28 H28C 109.5 . .
H28A C28 H28C 109.5 . .
H28B C28 H28C 109.5 . .
C30 C29 C26 112.3(2) . .
C30 C29 H29A 109.1 . .
C26 C29 H29A 109.1 . .
C30 C29 H29B 109.1 . .
C26 C29 H29B 109.1 . .
H29A C29 H29B 107.9 . .
C31 C30 C29 116.6(2) . .
C31 C30 H30A 108.2 . .
C29 C30 H30A 108.2 . .
C31 C30 H30B 108.2 . .
C29 C30 H30B 108.2 . .
H30A C30 H30B 107.3 . .
C32 C31 C36 118.5(2) . .
C32 C31 C30 122.1(2) . .
C36 C31 C30 119.3(2) . .
C33 C32 C31 121.7(3) . .
C33 C32 H32 119.1 . .
C31 C32 H32 119.1 . .
C34 C33 C32 119.3(3) . .
C34 C33 H33 120.3 . .
C32 C33 H33 120.3 . .
C33 C34 C35 120.3(3) . .
C33 C34 H34 119.9 . .
C35 C34 H34 119.9 . .
C34 C35 C36 120.9(3) . .
C34 C35 H35 119.6 . .
C36 C35 H35 119.6 . .
C31 C36 C35 119.3(3) . .
C31 C36 C37 122.6(2) . .
C35 C36 C37 118.1(2) . .
C38 C37 C42 119.9(3) . .
C38 C37 C36 118.8(2) . .
C42 C37 C36 121.3(2) . .
C37 C38 C39 121.3(3) . .
C37 C38 H38 119.4 . .
C39 C38 H38 119.4 . .
C40 C39 C38 119.2(3) . .
C40 C39 H39 120.4 . .
C38 C39 H39 120.4 . .
C39 C40 C41 120.1(3) . .
C39 C40 H40 119.9 . .
C41 C40 H40 119.9 . .
C40 C41 C42 121.8(3) . .
C40 C41 H41 119.1 . .
C42 C41 H41 119.1 . .
C41 C42 C37 117.7(3) . .
C41 C42 C43 122.4(2) . .
C37 C42 C43 119.9(2) . .
C42 C43 C44 117.2(2) . .
C42 C43 H43A 108.0 . .
C44 C43 H43A 108.0 . .
C42 C43 H43B 108.0 . .
C44 C43 H43B 108.0 . .
H43A C43 H43B 107.2 . .
C43 C44 C45 114.5(2) . .
C43 C44 H44A 108.6 . .
C45 C44 H44A 108.6 . .
C43 C44 H44B 108.6 . .
C45 C44 H44B 108.6 . .
H44A C44 H44B 107.6 . .
C46 C45 C48 111.4(2) . .
C46 C45 C47 108.9(2) . .
C48 C45 C47 106.33(19) . .
C46 C45 C44 111.9(2) . .
C48 C45 C44 110.0(2) . .
C47 C45 C44 108.2(2) . .
C45 C46 H46A 109.5 . .
C45 C46 H46B 109.5 . .
H46A C46 H46B 109.5 . .
C45 C46 H46C 109.5 . .
H46A C46 H46C 109.5 . .
H46B C46 H46C 109.5 . .
C45 C47 H47A 109.5 . .
C45 C47 H47B 109.5 . .
H47A C47 H47B 109.5 . .
C45 C47 H47C 109.5 . .
H47A C47 H47C 109.5 . .
H47B C47 H47C 109.5 . .
O6 C48 O5 124.9(2) . .
O6 C48 C45 116.5(2) . .
O5 C48 C45 118.6(2) . .
O9 C49 C51 120.9(2) . .
O9 C49 C50 121.4(2) . .
C51 C49 C50 117.8(2) . .
C49 C50 H50A 109.5 . .
C49 C50 H50B 109.5 . .
H50A C50 H50B 109.5 . .
C49 C50 H50C 109.5 . .
H50A C50 H50C 109.5 . .
H50B C50 H50C 109.5 . .
C49 C51 H51A 109.5 . .
C49 C51 H51B 109.5 . .
H51A C51 H51B 109.5 . .
C49 C51 H51C 109.5 . .
H51A C51 H51C 109.5 . .
H51B C51 H51C 109.5 . .
C52 O10 Rh1 128.8(8) . .
O10 C52 C54 122.9(7) . .
O10 C52 C53 119.3(8) . .
C54 C52 C53 117.7(6) . .
C52 C53 H53A 109.5 . .
C52 C53 H53B 109.5 . .
H53A C53 H53B 109.5 . .
C52 C53 H53C 109.5 . .
H53A C53 H53C 109.5 . .
H53B C53 H53C 109.5 . .
C52 C54 H54A 109.5 . .
C52 C54 H54B 109.5 . .
H54A C54 H54B 109.5 . .
C52 C54 H54C 109.5 . .
H54A C54 H54C 109.5 . .
H54B C54 H54C 109.5 . .
C52B O10B Rh1 125.8(9) . .
O10B C52B C55 122.7(8) . .
O10B C52B C53B 120.8(11) . .
C55 C52B C53B 116.5(10) . .
C52B C53B H53D 109.5 . .
C52B C53B H53E 109.5 . .
H53D C53B H53E 109.5 . .
C52B C53B H53F 109.5 . .
H53D C53B H53F 109.5 . .
H53E C53B H53F 109.5 . .
C52B C55 H55A 109.5 . .
C52B C55 H55B 109.5 . .
H55A C55 H55B 109.5 . .
C52B C55 H55C 109.5 . .
H55A C55 H55C 109.5 . .
H55B C55 H55C 109.5 . .
O11 C56 C57 117.0(12) . 3_667
O11 C56 C57 117.7(9) . .
C57 C56 C57 124.2(8) 3_667 .
C56 C57 H57A 109.5 . .
C56 C57 H57B 109.5 . .
H57A C57 H57B 109.5 . .
C56 C57 H57C 109.5 . .
H57A C57 H57C 109.5 . .
H57B C57 H57C 109.5 . .

loop_
_geom_bond_atom_site_label_1
_geom_bond_atom_site_label_2
_geom_bond_distance
_geom_bond_site_symmetry_2
Rh1 O7 2.0193(15) .
Rh1 O1 2.0330(14) .
Rh1 O3 2.0401(14) .
Rh1 O5 2.0503(14) .
Rh1 O10B 2.274(11) .
Rh1 O10 2.321(10) .
Rh1 Rh2 2.3807(2) .
Rh2 O4 2.0368(14) .
Rh2 O6 2.0404(15) .
Rh2 O8 2.0532(15) .
Rh2 O2 2.0557(14) .
Rh2 O9 2.2909(15) .
O1 C1 1.270(3) .
O2 C1 1.268(3) .
O3 C24 1.262(3) .
O4 C24 1.271(3) .
O5 C48 1.273(3) .
O6 C48 1.264(3) .
O7 C25 1.256(3) .
O8 C25 1.273(3) .
O9 C49 1.214(3) .
C1 C2 1.528(3) .
C2 C4 1.525(3) .
C2 C5 1.539(3) .
C2 C3 1.539(3) .
C3 H3A 0.9800 .
C3 H3B 0.9800 .
C3 H3C 0.9800 .
C4 H4A 0.9800 .
C4 H4B 0.9800 .
C4 H4C 0.9800 .
C5 C6 1.526(3) .
C5 H5A 0.9900 .
C5 H5B 0.9900 .
C6 C7 1.520(3) .
C6 H6A 0.9900 .
C6 H6B 0.9900 .
C7 C8 1.387(4) .
C7 C12 1.411(3) .
C8 C9 1.388(4) .
C8 H8 0.9500 .
C9 C10 1.378(4) .
C9 H9 0.9500 .
C10 C11 1.376(4) .
C10 H10 0.9500 .
C11 C12 1.396(3) .
C11 H11 0.9500 .
C12 C13 1.493(4) .
C13 C14 1.391(4) .
C13 C18 1.406(3) .
C14 C15 1.381(4) .
C14 H14 0.9500 .
C15 C16 1.381(4) .
C15 H15 0.9500 .
C16 C17 1.391(4) .
C16 H16 0.9500 .
C17 C18 1.392(4) .
C17 H17 0.9500 .
C18 C19 1.522(3) .
C19 C20 1.529(3) .
C19 H19A 0.9900 .
C19 H19B 0.9900 .
C20 C23 1.540(3) .
C20 H20A 0.9900 .
C20 H20B 0.9900 .
C21 C23 1.524(3) .
C21 H21A 0.9800 .
C21 H21B 0.9800 .
C21 H21C 0.9800 .
C22 C23 1.540(3) .
C22 H22A 0.9800 .
C22 H22B 0.9800 .
C22 H22C 0.9800 .
C23 C24 1.536(3) .
C25 C26 1.531(3) .
C26 C28 1.514(4) .
C26 C27 1.535(3) .
C26 C29 1.546(3) .
C27 H27A 0.9800 .
C27 H27B 0.9800 .
C27 H27C 0.9800 .
C28 H28A 0.9800 .
C28 H28B 0.9800 .
C28 H28C 0.9800 .
C29 C30 1.517(4) .
C29 H29A 0.9900 .
C29 H29B 0.9900 .
C30 C31 1.517(3) .
C30 H30A 0.9900 .
C30 H30B 0.9900 .
C31 C32 1.397(4) .
C31 C36 1.399(4) .
C32 C33 1.384(4) .
C32 H32 0.9500 .
C33 C34 1.378(5) .
C33 H33 0.9500 .
C34 C35 1.380(4) .
C34 H34 0.9500 .
C35 C36 1.400(4) .
C35 H35 0.9500 .
C36 C37 1.494(4) .
C37 C38 1.389(4) .
C37 C42 1.407(3) .
C38 C39 1.391(4) .
C38 H38 0.9500 .
C39 C40 1.371(4) .
C39 H39 0.9500 .
C40 C41 1.390(4) .
C40 H40 0.9500 .
C41 C42 1.393(4) .
C41 H41 0.9500 .
C42 C43 1.517(4) .
C43 C44 1.522(3) .
C43 H43A 0.9900 .
C43 H43B 0.9900 .
C44 C45 1.542(3) .
C44 H44A 0.9900 .
C44 H44B 0.9900 .
C45 C46 1.533(4) .
C45 C48 1.537(3) .
C45 C47 1.539(3) .
C46 H46A 0.9800 .
C46 H46B 0.9800 .
C46 H46C 0.9800 .
C47 H47A 0.9800 .
C47 H47B 0.9800 .
C47 H47C 0.9800 .
C49 C51 1.494(3) .
C49 C50 1.495(4) .
C50 H50A 0.9800 .
C50 H50B 0.9800 .
C50 H50C 0.9800 .
C51 H51A 0.9800 .
C51 H51B 0.9800 .
C51 H51C 0.9800 .
O10 C52 1.211(9) .
C52 C54 1.479(7) .
C52 C53 1.501(10) .
C53 H53A 0.9800 .
C53 H53B 0.9800 .
C53 H53C 0.9800 .
C54 H54A 0.9800 .
C54 H54B 0.9800 .
C54 H54C 0.9800 .
O10B C52B 1.205(9) .
C52B C55 1.495(9) .
C52B C53B 1.499(11) .
C53B H53D 0.9800 .
C53B H53E 0.9800 .
C53B H53F 0.9800 .
C55 H55A 0.9800 .
C55 H55B 0.9800 .
C55 H55C 0.9800 .
O11 C56 1.194(10) .
C56 C57 1.416(9) 3_667
C56 C57 1.469(10) .
C57 H57A 0.9800 .
C57 H57B 0.9800 .
C57 H57C 0.9800 .
